data_7126121
loop_
_publ_author_name
'Li, Hui-Hui'
'Wang, Chang-Feng'
'Wu, Ya-Xing'
'Jiang, Fan'
'Shi, Chao'
'Ye, Heng-Yun'
'Zhang, Yi'

_publ_section_title
;
 Halogen substitution regulates the phase transition temperature and band
 gap of semiconductor compounds.
;
_journal_issue 11
_journal_name_full 'Chemical communications (Cambridge, England)'
_journal_page_first 1697
_journal_page_last 1700
_journal_paper_doi 10.1039/c9cc09477f
_journal_volume 56
_journal_year 2020
_chemical_formula_sum 'C6 H21 Bi Br6 Cl3 N3'
_chemical_formula_weight 929.99
_space_group_crystal_system monoclinic
_space_group_IT_number 12
_space_group_name_Hall '-C 2y'
_space_group_name_H-M_alt 'C 1 2/m 1'
_atom_sites_solution_hydrogens difmap
_audit_creation_method SHELXL-2014/7
_audit_update_record
;
2019-09-16 deposited with the CCDC.	2020-01-06 downloaded from the CCDC.
;
_cell_angle_alpha 90
_cell_angle_beta 108.894(7)
_cell_angle_gamma 90
_cell_formula_units_Z 4
_cell_length_a 24.290(2)
_cell_length_b 8.2740(7)
_cell_length_c 12.4821(9)
_cell_measurement_reflns_used 1706
_cell_measurement_temperature 420(2)
_cell_measurement_theta_max 25.7090
_cell_measurement_theta_min 1.7950
_cell_volume 2373.4(3)
_computing_structure_refinement 'SHELXL-2014/7 (Sheldrick, 2014)'
_diffrn_ambient_temperature 420(2)
_diffrn_measured_fraction_theta_full 0.998
_diffrn_measured_fraction_theta_max 0.776
_diffrn_measurement_device_type 'Rigaku, SCXmini'
_diffrn_measurement_method '\w scans'
_diffrn_radiation_type MoK\a
_diffrn_radiation_wavelength 0.71073
_diffrn_reflns_av_R_equivalents 0.0538
_diffrn_reflns_av_unetI/netI 0.0750
_diffrn_reflns_Laue_measured_fraction_full 0.998
_diffrn_reflns_Laue_measured_fraction_max 0.776
_diffrn_reflns_limit_h_max 34
_diffrn_reflns_limit_h_min -30
_diffrn_reflns_limit_k_max 11
_diffrn_reflns_limit_k_min -9
_diffrn_reflns_limit_l_max 17
_diffrn_reflns_limit_l_min -15
_diffrn_reflns_number 6798
_diffrn_reflns_point_group_measured_fraction_full 0.998
_diffrn_reflns_point_group_measured_fraction_max 0.776
_diffrn_reflns_theta_full 25.242
_diffrn_reflns_theta_max 29.869
_diffrn_reflns_theta_min 1.772
_exptl_absorpt_coefficient_mu 17.860
_exptl_crystal_density_diffrn 2.603
_exptl_crystal_description block
_exptl_crystal_F_000 1688
_refine_diff_density_max 1.080
_refine_diff_density_min -1.075
_refine_diff_density_rms 0.185
_refine_ls_extinction_method none
_refine_ls_goodness_of_fit_ref 0.964
_refine_ls_hydrogen_treatment constr
_refine_ls_matrix_type full
_refine_ls_number_parameters 122
_refine_ls_number_reflns 3636
_refine_ls_number_restraints 89
_refine_ls_restrained_S_all 0.966
_refine_ls_R_factor_all 0.1209
_refine_ls_R_factor_gt 0.0601
_refine_ls_shift/su_max 0.000
_refine_ls_shift/su_mean 0.000
_refine_ls_structure_factor_coef Fsqd
_refine_ls_weighting_details 'w=1/[\s^2^(Fo^2^)+(0.1123P)^2^] where P=(Fo^2^+2Fc^2^)/3'
_refine_ls_weighting_scheme calc
_refine_ls_wR_factor_gt 0.1672
_refine_ls_wR_factor_ref 0.1969
_reflns_Friedel_coverage 0.000
_reflns_number_gt 1492
_reflns_number_total 3636
_reflns_threshold_expression 'I > 2\s(I)'
_cod_data_source_file c9cc09477f2.cif
_cod_data_source_block 1_CCDC1
_cod_original_sg_symbol_H-M 'C 2/m'
_cod_database_code 7126121
_shelx_shelxl_version_number 2014/7
_shelx_space_group_comment
;
The symmetry employed for this shelxl refinement is uniquely defined
by the following loop, which should always be used as a source of
symmetry information in preference to the above space-group names.
They are only intended as comments.
;

loop_
_space_group_symop_operation_xyz
'x, y, z'
'-x, y, -z'
'x+1/2, y+1/2, z'
'-x+1/2, y+1/2, -z'
'-x, -y, -z'
'x, -y, z'
'-x+1/2, -y+1/2, -z'
'x+1/2, -y+1/2, z'

loop_
_atom_site_label
_atom_site_type_symbol
_atom_site_fract_x
_atom_site_fract_y
_atom_site_fract_z
_atom_site_U_iso_or_equiv
_atom_site_adp_type
_atom_site_occupancy
_atom_site_site_symmetry_order
_atom_site_calc_flag
_atom_site_refinement_flags_posn
_atom_site_refinement_flags_adp
_atom_site_refinement_flags_occupancy
_atom_site_disorder_assembly
_atom_site_disorder_group
Bi01 Bi 0.16909(3) 0.5000 0.70155(5) 0.0753(3) Uani 1 2 d S T P . .
Br05 Br 0.17712(11) 0.5000 0.47356(18) 0.1638(15) Uani 1 2 d S T P . .
Br7 Br 0.08002(7) 0.2574(2) 0.62580(15) 0.1136(6) Uani 1 1 d . . . . .
Br8 Br 0.15906(12) 0.5000 0.91928(17) 0.1184(8) Uani 1 2 d S T P . .
Br9 Br 0.25508(7) 0.7470(2) 0.76702(14) 0.1069(5) Uani 1 1 d . . . . .
Cl1 Cl 0.0554(3) 0.0000 0.3381(6) 0.149(3) Uani 1 2 d DS T P . .
N2 N 0.9647(10) 0.5000 0.6470(19) 0.189(9) Uani 1 2 d DS TU P . .
H2A H 0.9811 0.4421 0.6042 0.284 Uiso 0.5 1 d R U P . .
H2B H 0.9303 0.4557 0.6432 0.284 Uiso 0.5 1 d R U P . .
H2C H 0.9591 0.6022 0.6211 0.284 Uiso 0.5 1 d R U P . .
Cl3 Cl 0.4288(7) 0.5000 0.0108(18) 0.387(13) Uani 1 2 d DS T P . .
C1 C 0.1252(8) 0.0000 0.3356(18) 0.199(14) Uani 1 2 d DS TU P . .
H1D H 0.1255 0.0491 0.2661 0.239 Uiso 0.5 1 d R U P . .
H1E H 0.1365 -0.1107 0.3333 0.239 Uiso 0.5 1 d R U P . .
C2 C 0.1700(10) 0.080(4) 0.429(2) 0.196(15) Uani 0.5 1 d D U P . .
H2D H 0.1602 0.1922 0.4326 0.235 Uiso 0.5 1 d R U P . .
H2E H 0.2063 0.0755 0.4134 0.235 Uiso 0.5 1 d R U P . .
C4 C 1.0028(9) 0.5000 0.767(2) 0.204(10) Uani 1 2 d DS TU P . .
H4A H 1.0397 0.5474 0.7728 0.245 Uiso 0.5 1 d R U P . .
H4B H 1.0091 0.3917 0.7963 0.245 Uiso 0.5 1 d R U P . .
C3 C 0.9706(12) 0.604(4) 0.830(3) 0.207(17) Uani 0.5 1 d D U P . .
H3D H 0.9575 0.7036 0.7901 0.248 Uiso 0.5 1 d R U P . .
H3E H 0.9974 0.6296 0.9029 0.248 Uiso 0.5 1 d R U P . .
C5 C 0.410(2) 0.439(8) 0.123(4) 0.59(8) Uani 0.5 1 d D U P . .
H5A H 0.4441 0.4491 0.1884 0.712 Uiso 0.5 1 d R U P . .
H5B H 0.3996 0.3266 0.1146 0.712 Uiso 0.5 1 d R U P . .
C6 C 0.3612(17) 0.533(7) 0.144(3) 0.31(4) Uani 0.5 1 d D U P . .
H6A H 0.3692 0.6465 0.1467 0.373 Uiso 0.5 1 d R U P . .
H6B H 0.3560 0.5000 0.2139 0.373 Uiso 1 2 d R U P . .
N1 N 0.1759(7) 0.0000 0.5378(17) 0.139(8) Uani 1 2 d DS TU P . .
H1A H 0.2040 0.0501 0.5932 0.209 Uiso 0.5 1 d R U P . .
H1B H 0.1420 0.0000 0.5525 0.209 Uiso 1 2 d R U P . .
H1C H 0.1856 -0.1044 0.5344 0.209 Uiso 0.5 1 d R U P . .
Cl2 Cl 0.9150(6) 0.5000 0.8460(12) 0.411(14) Uani 1 2 d DS TU P . .
N3 N 0.3090(16) 0.5000 0.047(4) 0.32(3) Uani 1 2 d DS TU P . .
H3A H 0.2783 0.5539 0.0549 0.483 Uiso 0.5 1 d R U P . .
H3B H 0.3149 0.5306 -0.0174 0.483 Uiso 0.5 1 d R U P . .
H3C H 0.3019 0.3931 0.0451 0.483 Uiso 0.5 1 d R U P . .

loop_
_atom_site_aniso_label
_atom_site_aniso_U_11
_atom_site_aniso_U_22
_atom_site_aniso_U_33
_atom_site_aniso_U_23
_atom_site_aniso_U_13
_atom_site_aniso_U_12
Bi01 0.0770(5) 0.0759(5) 0.0658(4) 0.000 0.0132(3) 0.000
Br05 0.0863(15) 0.329(5) 0.0756(12) 0.000 0.0252(12) 0.000
Br7 0.0914(10) 0.1042(13) 0.1407(13) -0.0292(10) 0.0314(10) -0.0226(8)
Br8 0.139(2) 0.146(2) 0.0736(11) 0.000 0.0388(13) 0.000
Br9 0.0911(10) 0.0895(11) 0.1285(12) -0.0075(8) 0.0193(9) -0.0173(8)
Cl1 0.093(4) 0.219(8) 0.122(4) 0.000 0.016(3) 0.000
N2 0.107(14) 0.24(3) 0.181(18) 0.000 -0.008(12) 0.000
Cl3 0.229(14) 0.63(4) 0.39(2) 0.000 0.212(16) 0.000
C1 0.32(4) 0.14(2) 0.18(3) 0.000 0.14(3) 0.000
C2 0.31(4) 0.14(2) 0.18(3) 0.011(9) 0.14(3) -0.002(9)
C4 0.124(16) 0.25(3) 0.189(19) 0.000 -0.014(13) 0.000
C3 0.11(2) 0.26(4) 0.23(3) 0.07(3) 0.01(2) -0.03(2)
C5 0.68(12) 0.60(13) 0.58(10) -0.28(8) 0.32(9) 0.18(8)
C6 0.24(5) 0.22(6) 0.38(7) 0.21(6) -0.04(5) 0.00(5)
N1 0.069(11) 0.137(18) 0.19(2) 0.000 0.014(12) 0.000
Cl2 0.230(14) 0.84(4) 0.219(12) 0.000 0.145(12) 0.000
N3 0.18(3) 0.53(7) 0.26(4) 0.000 0.07(3) 0.000

loop_
_atom_type_symbol
_atom_type_description
_atom_type_scat_dispersion_real
_atom_type_scat_dispersion_imag
_atom_type_scat_source
C C 0.0033 0.0016 'International Tables Vol C Tables 4.2.6.8 and 6.1.1.4'
H H 0.0000 0.0000 'International Tables Vol C Tables 4.2.6.8 and 6.1.1.4'
N N 0.0061 0.0033 'International Tables Vol C Tables 4.2.6.8 and 6.1.1.4'
Cl Cl 0.1484 0.1585 'International Tables Vol C Tables 4.2.6.8 and 6.1.1.4'
Br Br -0.2901 2.4595 'International Tables Vol C Tables 4.2.6.8 and 6.1.1.4'
Bi Bi -4.1077 10.2566 'International Tables Vol C Tables 4.2.6.8 and 6.1.1.4'

loop_
_geom_angle_atom_site_label_1
_geom_angle_atom_site_label_2
_geom_angle_atom_site_label_3
_geom_angle
_geom_angle_site_symmetry_1
_geom_angle_site_symmetry_3
_geom_angle_publ_flag
Br8 Bi01 Br9 90.44(5) . . ?
Br8 Bi01 Br9 90.44(5) . 6_565 ?
Br9 Bi01 Br9 91.79(7) . 6_565 ?
Br8 Bi01 Br7 91.51(5) . . ?
Br9 Bi01 Br7 177.45(5) . . ?
Br9 Bi01 Br7 89.83(6) 6_565 . ?
Br8 Bi01 Br7 91.51(5) . 6_565 ?
Br9 Bi01 Br7 89.83(6) . 6_565 ?
Br9 Bi01 Br7 177.45(5) 6_565 6_565 ?
Br7 Bi01 Br7 88.47(8) . 6_565 ?
Br8 Bi01 Br05 178.92(7) . . ?
Br9 Bi01 Br05 90.31(5) . . ?
Br9 Bi01 Br05 90.31(5) 6_565 . ?
Br7 Bi01 Br05 87.71(5) . . ?
Br7 Bi01 Br05 87.71(5) 6_565 . ?
C4 N2 H2A 110.4 . . ?
C4 N2 H2B 108.4 . . ?
H2A N2 H2B 109.5 . . ?
C4 N2 H2C 109.6 . . ?
H2A N2 H2C 109.5 . . ?
H2B N2 H2C 109.5 . . ?
C5 Cl3 C5 35(5) . 6_565 ?
C2 C1 C2 54(3) . 6 ?
C2 C1 Cl1 118.2(16) . . ?
C2 C1 Cl1 118.2(16) 6 . ?
C2 C1 H1D 107.5 . . ?
C2 C1 H1D 133.2 6 . ?
Cl1 C1 H1D 108.4 . . ?
C2 C1 H1E 108.1 . . ?
C2 C1 H1E 56.2 6 . ?
Cl1 C1 H1E 107.3 . . ?
H1D C1 H1E 106.9 . . ?
C2 C2 C1 63.0(14) 6 . ?
C2 C2 N1 63.3(14) 6 . ?
C1 C2 N1 110.5(16) . . ?
C2 C2 H2D 164.4 6 . ?
C1 C2 H2D 110.2 . . ?
N1 C2 H2D 109.7 . . ?
C2 C2 H2E 87.5 6 . ?
C1 C2 H2E 108.5 . . ?
N1 C2 H2E 109.9 . . ?
H2D C2 H2E 108.0 . . ?
N2 C4 C3 105.1(16) . 6_565 ?
N2 C4 C3 105.1(16) . . ?
C3 C4 C3 68(2) 6_565 . ?
N2 C4 H4A 109.5 . . ?
C3 C4 H4A 144.1 6_565 . ?
C3 C4 H4A 110.6 . . ?
N2 C4 H4B 110.7 . . ?
C3 C4 H4B 48.0 6_565 . ?
C3 C4 H4B 112.2 . . ?
H4A C4 H4B 108.7 . . ?
C4 C3 Cl2 109.8(16) . . ?
C4 C3 C3 55.9(12) . 6_565 ?
Cl2 C3 C3 59.0(11) . 6_565 ?
C4 C3 H3D 111.0 . . ?
Cl2 C3 H3D 111.2 . . ?
C3 C3 H3D 149.2 6_565 . ?
C4 C3 H3E 107.9 . . ?
Cl2 C3 H3E 108.8 . . ?
C3 C3 H3E 102.8 6_565 . ?
H3D C3 H3E 108.0 . . ?
C5 C5 C6 80(5) 6_565 6_565 ?
C5 C5 C6 59(2) 6_565 . ?
C6 C5 C6 21(5) 6_565 . ?
C5 C5 Cl3 72(2) 6_565 . ?
C6 C5 Cl3 128(3) 6_565 . ?
C6 C5 Cl3 115(2) . . ?
C5 C5 H5A 84.9 6_565 . ?
C6 C5 H5A 113.1 6_565 . ?
C6 C5 H5A 108.1 . . ?
Cl3 C5 H5A 107.3 . . ?
C5 C5 H5B 165.3 6_565 . ?
C6 C5 H5B 88.0 6_565 . ?
C6 C5 H5B 108.3 . . ?
Cl3 C5 H5B 109.9 . . ?
H5A C5 H5B 107.6 . . ?
C6 C6 C5 100(5) 6_565 6_565 ?
C6 C6 N3 79(2) 6_565 . ?
C5 C6 N3 118(2) 6_565 . ?
C6 C6 C5 59(2) 6_565 . ?
C5 C6 C5 41(6) 6_565 . ?
N3 C6 C5 106.3(19) . . ?
C6 C6 H6A 168.9 6_565 . ?
C5 C6 H6A 69.4 6_565 . ?
N3 C6 H6A 108.8 . . ?
C5 C6 H6A 110.4 . . ?
C6 C6 H6B 73.7 6_565 . ?
C5 C6 H6B 128.6 6_565 . ?
N3 C6 H6B 111.3 . . ?
C5 C6 H6B 110.9 . . ?
H6A C6 H6B 109.0 . . ?
C2 N1 C2 53(3) . 6 ?
C2 N1 H1A 108.9 . . ?
C2 N1 H1A 137.5 6 . ?
C2 N1 H1B 111.5 . . ?
C2 N1 H1B 111.5 6 . ?
H1A N1 H1B 111.1 . . ?
C2 N1 H1C 109.7 . . ?
C2 N1 H1C 58.3 6 . ?
H1A N1 H1C 109.5 . . ?
H1B N1 H1C 106.3 . . ?
C3 Cl2 C3 62(2) . 6_565 ?
C6 N3 C6 21(4) . 6_565 ?
C6 N3 H3A 110.3 . . ?
C6 N3 H3A 122.0 6_565 . ?
C6 N3 H3B 109.9 . . ?
C6 N3 H3B 116.4 6_565 . ?
H3A N3 H3B 109.5 . . ?
C6 N3 H3C 108.2 . . ?
C6 N3 H3C 87.1 6_565 . ?
H3A N3 H3C 109.5 . . ?
H3B N3 H3C 109.5 . . ?

loop_
_geom_bond_atom_site_label_1
_geom_bond_atom_site_label_2
_geom_bond_distance
_geom_bond_site_symmetry_2
_geom_bond_publ_flag
Bi01 Br8 2.8062(19) . ?
Bi01 Br9 2.8465(15) . ?
Bi01 Br9 2.8465(15) 6_565 ?
Bi01 Br7 2.8775(16) . ?
Bi01 Br7 2.8776(16) 6_565 ?
Bi01 Br05 2.915(2) . ?
Cl1 C1 1.704(18) . ?
N2 C4 1.486(18) . ?
N2 H2A 0.8999 . ?
N2 H2B 0.8999 . ?
N2 H2C 0.9000 . ?
Cl3 C5 1.68(2) . ?
Cl3 C5 1.68(2) 6_565 ?
C1 C2 1.468(17) . ?
C1 C2 1.468(17) 6 ?
C1 H1D 0.9600 . ?
C1 H1E 0.9600 . ?
C2 C2 1.33(7) 6 ?
C2 N1 1.482(18) . ?
C2 H2D 0.9600 . ?
C2 H2E 0.9600 . ?
C4 C3 1.533(18) 6_565 ?
C4 C3 1.533(18) . ?
C4 H4A 0.9602 . ?
C4 H4B 0.9600 . ?
C3 Cl2 1.668(18) . ?
C3 C3 1.72(6) 6_565 ?
C3 H3D 0.9599 . ?
C3 H3E 0.9602 . ?
C5 C5 1.01(13) 6_565 ?
C5 C6 1.32(3) 6_565 ?
C5 C6 1.51(2) . ?
C5 H5A 0.9601 . ?
C5 H5B 0.9600 . ?
C6 C6 0.54(11) 6_565 ?
C6 C5 1.32(3) 6_565 ?
C6 N3 1.464(19) . ?
C6 H6A 0.9600 . ?
C6 H6B 0.9617 . ?
N1 C2 1.482(18) 6 ?
N1 H1A 0.9001 . ?
N1 H1B 0.8987 . ?
N1 H1C 0.9000 . ?
Cl2 C3 1.668(18) 6_565 ?
N3 C6 1.46(2) 6_565 ?
N3 H3A 0.8998 . ?
N3 H3B 0.9000 . ?
N3 H3C 0.9000 . ?

loop_
_geom_hbond_atom_site_label_D
_geom_hbond_atom_site_label_H
_geom_hbond_atom_site_label_A
_geom_hbond_distance_DH
_geom_hbond_distance_HA
_geom_hbond_distance_DA
_geom_hbond_angle_DHA
_geom_hbond_site_symmetry_A
N3 H3A Br9 0.90 3.08 3.81(3) 139.7 7_566
N3 H3A Br8 0.90 2.88 3.47(4) 124.8 1_554
N1 H1C Br9 0.90 3.10 3.564(15) 114.1 1_545
N1 H1B Br7 0.90 2.92 3.581(15) 131.5 6
N1 H1B Br7 0.90 2.92 3.581(15) 131.5 .
N1 H1A Br9 0.90 2.71 3.564(15) 159.8 6_565
C6 H6B Br7 0.96 2.99 3.66(5) 128.0 7_556
C6 H6A Br8 0.96 3.06 3.94(5) 154.7 7_566
C6 H6A Br7 0.96 2.86 3.33(5) 111.7 4_556
C5 H5B Br8 0.96 3.02 3.96(7) 168.1 7_556
C5 H5A Cl1 0.96 2.78 3.71(6) 165.4 3
C3 H3D Cl1 0.96 2.89 3.83(4) 166.4 5_666
C4 H4A Br8 0.96 2.91 3.65(2) 135.1 1_655
C4 H4A Br7 0.96 2.85 3.579(17) 133.9 6_665
C2 H2E Br9 0.96 3.06 3.75(2) 130.2 4_546
C2 H2E Br05 0.96 2.80 3.58(3) 139.0 7_556
C2 H2D Br05 0.96 2.60 3.51(3) 157.9 .
N2 H2C Br7 0.90 3.14 3.795(19) 131.5 5_666
N2 H2B Br05 0.90 2.57 3.28(2) 136.6 5_666
N2 H2A Br7 0.90 2.79 3.52(2) 140.1 1_655

loop_
_geom_torsion_atom_site_label_1
_geom_torsion_atom_site_label_2
_geom_torsion_atom_site_label_3
_geom_torsion_atom_site_label_4
_geom_torsion
_geom_torsion_site_symmetry_1
_geom_torsion_site_symmetry_2
_geom_torsion_site_symmetry_3
_geom_torsion_site_symmetry_4
_geom_torsion_publ_flag
Cl1 C1 C2 C2 105.8(10) . . . 6 ?
C2 C1 C2 N1 -43(3) 6 . . . ?
Cl1 C1 C2 N1 63(3) . . . . ?
N2 C4 C3 Cl2 76(2) . . . . ?
C3 C4 C3 Cl2 -25(3) 6_565 . . . ?
N2 C4 C3 C3 100.5(11) . . . 6_565 ?
C5 Cl3 C5 C6 61(8) 6_565 . . 6_565 ?
C5 Cl3 C5 C6 42(4) 6_565 . . . ?
C5 C5 C6 C6 179.997(12) 6_565 . . 6_565 ?
Cl3 C5 C6 C6 132(5) . . . 6_565 ?
C6 C5 C6 C5 180.003(13) 6_565 . . 6_565 ?
Cl3 C5 C6 C5 -48(5) . . . 6_565 ?
C5 C5 C6 N3 114(3) 6_565 . . . ?
C6 C5 C6 N3 -66(3) 6_565 . . . ?
Cl3 C5 C6 N3 66(5) . . . . ?
C1 C2 N1 C2 43(3) . . . 6 ?
C4 C3 Cl2 C3 24(3) . . . 6_565 ?
C5 C6 N3 C6 96(6) 6_565 . . 6_565 ?
C5 C6 N3 C6 53(3) . . . 6_565 ?
